data_7240748
loop_
_publ_author_name
'Villamizar-Delgado, Stephanny'
'Porras-Osorio, Laura M.'
'Pi\~neros, Octavio'
'Ellena, Javier'
'Balcazar, Norman'
'Varela-Miranda, Ruben E.'
'D'Vries, Richard F.'

_publ_section_title
;
 Biguanide--transition metals complexes as potential drug for
 hyperglycemia treatment
;
_journal_issue 38
_journal_name_full 'RSC Advances'
_journal_page_first 22856
_journal_page_last 22863
_journal_paper_doi 10.1039/D0RA04059B
_journal_volume 10
_journal_year 2020
_chemical_formula_moiety 'C4 H12 Cl3 N5 Zn'
_chemical_formula_sum 'C4 H12 Cl3 N5 Zn'
_chemical_formula_weight 301.91
_chemical_name_systematic MetZn
_space_group_crystal_system monoclinic
_space_group_IT_number 14
_space_group_name_Hall '-P 2ybc'
_space_group_name_H-M_alt 'P 1 21/c 1'
_atom_sites_solution_hydrogens geom
_audit_creation_date 2019-10-21
_audit_creation_method
;
Olex2 1.2
(compiled 2018.05.29 svn.r3508 for OlexSys, GUI svn.r5506)
;
_audit_update_record
;
2020-04-23 deposited with the CCDC.	2020-06-09 downloaded from the CCDC.
;
_cell_angle_alpha 90
_cell_angle_beta 113.199(12)
_cell_angle_gamma 90
_cell_formula_units_Z 4
_cell_length_a 12.5200(12)
_cell_length_b 7.5140(6)
_cell_length_c 13.0298(13)
_cell_measurement_reflns_used 1889
_cell_measurement_temperature 293(2)
_cell_measurement_theta_max 32.2890
_cell_measurement_theta_min 3.1600
_cell_volume 1126.7(2)
_computing_cell_refinement 'CrysAlisPro 1.171.39.35c (Rigaku OD, 2017)'
_computing_data_collection 'CrysAlisPro 1.171.39.35c (Rigaku OD, 2017)'
_computing_data_reduction 'CrysAlisPro 1.171.39.35c (Rigaku OD, 2017)'
_computing_molecular_graphics 'Olex2 (Dolomanov et al., 2009)'
_computing_publication_material 'Olex2 (Dolomanov et al., 2009)'
_computing_structure_refinement 'ShelXL (Sheldrick, 2015)'
_computing_structure_solution 'ShelXT (Sheldrick, 2015)'
_diffrn_ambient_temperature 293(2)
_diffrn_detector 'CCD plate'
_diffrn_measured_fraction_theta_full 1.000
_diffrn_measured_fraction_theta_max 0.992
_diffrn_measurement_details
;
List of Runs (angles in degrees, time in seconds):

  # Type    Start    End  Width  t~exp~   \w     \q     \k     \f   Frames
#--------------------------------------------------------------------------
  1  \w    -33.00   5.00   1.00   24.95    --   27.63  54.00 -90.00   38
  2  \w    -66.00 118.00   1.00   24.95    --   27.63  54.00-150.00  184
;
_diffrn_measurement_device 'two-circle diffractometer'
_diffrn_measurement_device_type 'XtaLAB Mini (ROW)'
_diffrn_measurement_method '\w scans'
_diffrn_orient_matrix_type 'CrysAlisPro convention (1999,Acta A55,543-557)'
_diffrn_orient_matrix_UB_11 -0.0347183000
_diffrn_orient_matrix_UB_12 -0.0006757000
_diffrn_orient_matrix_UB_13 -0.0581691000
_diffrn_orient_matrix_UB_21 0.0252227000
_diffrn_orient_matrix_UB_22 0.0817104000
_diffrn_orient_matrix_UB_23 -0.0062466000
_diffrn_orient_matrix_UB_31 0.0443105000
_diffrn_orient_matrix_UB_32 -0.0471219000
_diffrn_orient_matrix_UB_33 -0.0094271000
_diffrn_radiation_monochromator graphite
_diffrn_radiation_probe x-ray
_diffrn_radiation_type MoK\a
_diffrn_radiation_wavelength 0.71073
_diffrn_reflns_av_R_equivalents 0.0246
_diffrn_reflns_av_unetI/netI 0.0425
_diffrn_reflns_Laue_measured_fraction_full 1.000
_diffrn_reflns_Laue_measured_fraction_max 0.992
_diffrn_reflns_limit_h_max 17
_diffrn_reflns_limit_h_min -17
_diffrn_reflns_limit_k_max 10
_diffrn_reflns_limit_k_min -5
_diffrn_reflns_limit_l_max 10
_diffrn_reflns_limit_l_min -17
_diffrn_reflns_number 5154
_diffrn_reflns_point_group_measured_fraction_full 1.000
_diffrn_reflns_point_group_measured_fraction_max 0.992
_diffrn_reflns_theta_full 25.242
_diffrn_reflns_theta_max 28.993
_diffrn_reflns_theta_min 3.156
_diffrn_source 'fine-focus sealed X-ray tube'
_diffrn_source_type 'Rigaku (Mo) X-ray Source'
_exptl_absorpt_coefficient_mu 2.856
_exptl_absorpt_correction_T_max 1.00000
_exptl_absorpt_correction_T_min 0.97872
_exptl_absorpt_correction_type multi-scan
_exptl_absorpt_process_details
;
CrysAlisPro 1.171.39.35c (Rigaku Oxford Diffraction, 2017)
Empirical absorption correction using spherical harmonics,
 implemented in SCALE3 ABSPACK scaling algorithm.
;
_exptl_crystal_colour 'clear light white'
_exptl_crystal_colour_lustre clear
_exptl_crystal_colour_modifier light
_exptl_crystal_colour_primary white
_exptl_crystal_density_diffrn 1.780
_exptl_crystal_description plate
_exptl_crystal_F_000 608
_exptl_crystal_size_max 0.2
_exptl_crystal_size_mid 0.17
_exptl_crystal_size_min 0.1
_refine_diff_density_max 0.501
_refine_diff_density_min -0.792
_refine_diff_density_rms 0.092
_refine_ls_extinction_method none
_refine_ls_goodness_of_fit_ref 1.090
_refine_ls_hydrogen_treatment constr
_refine_ls_matrix_type full
_refine_ls_number_parameters 120
_refine_ls_number_reflns 2966
_refine_ls_number_restraints 0
_refine_ls_restrained_S_all 1.090
_refine_ls_R_factor_all 0.0553
_refine_ls_R_factor_gt 0.0373
_refine_ls_shift/su_max 0.000
_refine_ls_shift/su_mean 0.000
_refine_ls_structure_factor_coef Fsqd
_refine_ls_weighting_details 'w=1/[\s^2^(Fo^2^)+(0.0351P)^2^+0.2250P] where P=(Fo^2^+2Fc^2^)/3'
_refine_ls_weighting_scheme calc
_refine_ls_wR_factor_gt 0.0823
_refine_ls_wR_factor_ref 0.0928
_reflns_Friedel_coverage 0.000
_reflns_number_gt 2331
_reflns_number_total 2966
_reflns_threshold_expression 'I > 2\s(I)'
_cod_data_source_file d0ra04059b2.cif
_cod_data_source_block metzn
_cod_depositor_comments 'Adding full bibliography for 7240746--7240749.cif.'
_cod_database_code 7240748
_shelx_shelxl_version_number 2018/3
_chemical_oxdiff_formula 'C4 H12 N5 Cl3 Zn '
_chemical_oxdiff_usercomment 'Amostra Richard, aluna Laura Porras'
_shelx_space_group_comment
;
The symmetry employed for this shelxl refinement is uniquely defined
by the following loop, which should always be used as a source of
symmetry information in preference to the above space-group names.
They are only intended as comments.
;
_reflns_odcompleteness_completeness 99.88
_reflns_odcompleteness_iscentric 1
_reflns_odcompleteness_theta 26.32
_olex2_refinement_description
;
1. Fixed Uiso
 At 1.2 times of:
  All N(H,H) groups
 At 1.5 times of:
  All C(H,H,H) groups
2.a X=CH2 refined with riding coordinates:
 N4(H4A,H4B), N1(H1A,H1B), N2(H2A,H2B)
2.b Idealised Me refined as rotating group:
 C3(H3A,H3B,H3C), C4(H4C,H4D,H4E)
;
_olex2_submission_special_instructions 'No special instructions were received'
_oxdiff_exptl_absorpt_empirical_details
;
Empirical correction (ABSPACK) includes:
- Absorption correction using spherical harmonics
- Frame scaling
;
_oxdiff_exptl_absorpt_empirical_full_max 1.172
_oxdiff_exptl_absorpt_empirical_full_min 0.934

loop_
_space_group_symop_operation_xyz
'x, y, z'
'-x, y+1/2, -z+1/2'
'-x, -y, -z'
'x, -y-1/2, z-1/2'

loop_
_atom_site_label
_atom_site_type_symbol
_atom_site_fract_x
_atom_site_fract_y
_atom_site_fract_z
_atom_site_U_iso_or_equiv
_atom_site_adp_type
_atom_site_occupancy
_atom_site_site_symmetry_order
_atom_site_calc_flag
_atom_site_refinement_flags_posn
_atom_site_refinement_flags_adp
_atom_site_refinement_flags_occupancy
_atom_site_disorder_assembly
_atom_site_disorder_group
Zn1 Zn 0.71906(3) 0.13797(4) 0.70170(3) 0.02710(11) Uani 1 1 d . . . . .
Cl1 Cl 0.86386(6) 0.15417(11) 0.87128(6) 0.03711(19) Uani 1 1 d . . . . .
Cl2 Cl 0.53957(6) 0.09938(11) 0.69745(6) 0.03697(19) Uani 1 1 d . . . . .
Cl3 Cl 0.75845(8) -0.07346(10) 0.59836(7) 0.0451(2) Uani 1 1 d . . . . .
N3 N 0.7162(2) 0.3719(3) 0.6180(2) 0.0250(5) Uani 1 1 d . . . . .
N5 N 0.8266(2) 0.5579(3) 0.7625(2) 0.0299(5) Uani 1 1 d . . . . .
N4 N 0.8843(2) 0.5042(4) 0.6194(2) 0.0357(6) Uani 1 1 d . . . . .
H4A H 0.946446 0.565847 0.652030 0.043 Uiso 1 1 calc R . . . .
H4B H 0.871155 0.455061 0.555961 0.043 Uiso 1 1 calc R . . . .
N1 N 0.6318(2) 0.5524(3) 0.4615(2) 0.0384(6) Uani 1 1 d . . . . .
H1A H 0.584018 0.564510 0.393117 0.046 Uiso 1 1 calc R . . . .
H1B H 0.669668 0.643074 0.498299 0.046 Uiso 1 1 calc R . . . .
N2 N 0.5886(2) 0.2575(4) 0.4526(2) 0.0409(7) Uani 1 1 d . . . . .
H2A H 0.541028 0.270904 0.384305 0.049 Uiso 1 1 calc R . . . .
H2B H 0.597930 0.154222 0.483405 0.049 Uiso 1 1 calc R . . . .
C2 C 0.8091(2) 0.4852(3) 0.6667(2) 0.0240(5) Uani 1 1 d . . . . .
C1 C 0.6470(2) 0.3946(4) 0.5099(2) 0.0269(6) Uani 1 1 d . . . . .
C3 C 0.7350(3) 0.5741(5) 0.8043(3) 0.0457(8) Uani 1 1 d . . . . .
H3A H 0.717630 0.697550 0.808689 0.069 Uiso 1 1 calc GR . . . .
H3B H 0.760428 0.521490 0.877219 0.069 Uiso 1 1 calc GR . . . .
H3C H 0.666607 0.513749 0.754588 0.069 Uiso 1 1 calc GR . . . .
C4 C 0.9362(3) 0.6451(5) 0.8286(3) 0.0526(10) Uani 1 1 d . . . . .
H4C H 0.999626 0.573480 0.828360 0.079 Uiso 1 1 calc GR . . . .
H4D H 0.942432 0.659735 0.903922 0.079 Uiso 1 1 calc GR . . . .
H4E H 0.938882 0.759661 0.797008 0.079 Uiso 1 1 calc GR . . . .

loop_
_atom_site_aniso_label
_atom_site_aniso_U_11
_atom_site_aniso_U_22
_atom_site_aniso_U_33
_atom_site_aniso_U_23
_atom_site_aniso_U_13
_atom_site_aniso_U_12
Zn1 0.02675(18) 0.02503(19) 0.02851(19) 0.00195(13) 0.00979(14) -0.00208(12)
Cl1 0.0288(4) 0.0493(5) 0.0289(4) 0.0043(3) 0.0067(3) 0.0038(3)
Cl2 0.0277(4) 0.0497(5) 0.0331(4) -0.0011(3) 0.0114(3) -0.0100(3)
Cl3 0.0614(5) 0.0301(4) 0.0440(5) -0.0040(4) 0.0210(4) 0.0077(4)
N3 0.0254(11) 0.0204(11) 0.0272(12) -0.0006(9) 0.0083(10) -0.0049(9)
N5 0.0313(12) 0.0277(13) 0.0292(13) -0.0034(10) 0.0103(11) -0.0030(10)
N4 0.0292(13) 0.0429(15) 0.0400(15) -0.0055(12) 0.0192(12) -0.0056(11)
N1 0.0451(15) 0.0311(14) 0.0288(14) 0.0031(11) 0.0036(12) 0.0004(12)
N2 0.0501(16) 0.0379(15) 0.0232(13) -0.0032(11) 0.0020(12) -0.0153(12)
C2 0.0209(12) 0.0202(13) 0.0285(14) 0.0019(11) 0.0072(11) 0.0018(10)
C1 0.0242(13) 0.0287(15) 0.0266(14) -0.0012(12) 0.0087(11) 0.0003(11)
C3 0.055(2) 0.049(2) 0.0421(19) -0.0109(16) 0.0291(18) 0.0012(17)
C4 0.044(2) 0.053(2) 0.044(2) -0.0160(17) -0.0002(17) -0.0147(17)

loop_
_atom_type_symbol
_atom_type_description
_atom_type_scat_dispersion_real
_atom_type_scat_dispersion_imag
_atom_type_scat_source
C C 0.0033 0.0016 'International Tables Vol C Tables 4.2.6.8 and 6.1.1.4'
H H 0.0000 0.0000 'International Tables Vol C Tables 4.2.6.8 and 6.1.1.4'
Cl Cl 0.1484 0.1585 'International Tables Vol C Tables 4.2.6.8 and 6.1.1.4'
N N 0.0061 0.0033 'International Tables Vol C Tables 4.2.6.8 and 6.1.1.4'
Zn Zn 0.2839 1.4301 'International Tables Vol C Tables 4.2.6.8 and 6.1.1.4'

loop_
_geom_angle_atom_site_label_1
_geom_angle_atom_site_label_2
_geom_angle_atom_site_label_3
_geom_angle
_geom_angle_site_symmetry_1
_geom_angle_site_symmetry_3
_geom_angle_publ_flag
Cl1 Zn1 Cl2 116.38(3) . . ?
Cl1 Zn1 Cl3 110.12(3) . . ?
Cl2 Zn1 Cl3 110.24(3) . . ?
N3 Zn1 Cl1 108.29(7) . . ?
N3 Zn1 Cl2 106.77(7) . . ?
N3 Zn1 Cl3 104.28(7) . . ?
C2 N3 Zn1 116.57(18) . . ?
C1 N3 Zn1 122.22(18) . . ?
C1 N3 C2 118.9(2) . . ?
C2 N5 C3 122.3(3) . . ?
C2 N5 C4 121.3(3) . . ?
C3 N5 C4 116.0(3) . . ?
H4A N4 H4B 120.0 . . ?
C2 N4 H4A 120.0 . . ?
C2 N4 H4B 120.0 . . ?
H1A N1 H1B 120.0 . . ?
C1 N1 H1A 120.0 . . ?
C1 N1 H1B 120.0 . . ?
H2A N2 H2B 120.0 . . ?
C1 N2 H2A 120.0 . . ?
C1 N2 H2B 120.0 . . ?
N5 C2 N3 119.7(2) . . ?
N5 C2 N4 121.4(3) . . ?
N4 C2 N3 118.7(2) . . ?
N1 C1 N3 121.8(3) . . ?
N2 C1 N3 118.8(3) . . ?
N2 C1 N1 119.3(3) . . ?
N5 C3 H3A 109.5 . . ?
N5 C3 H3B 109.5 . . ?
N5 C3 H3C 109.5 . . ?
H3A C3 H3B 109.5 . . ?
H3A C3 H3C 109.5 . . ?
H3B C3 H3C 109.5 . . ?
N5 C4 H4C 109.5 . . ?
N5 C4 H4D 109.5 . . ?
N5 C4 H4E 109.5 . . ?
H4C C4 H4D 109.5 . . ?
H4C C4 H4E 109.5 . . ?
H4D C4 H4E 109.5 . . ?

loop_
_geom_bond_atom_site_label_1
_geom_bond_atom_site_label_2
_geom_bond_distance
_geom_bond_site_symmetry_2
_geom_bond_publ_flag
Zn1 Cl1 2.2422(9) . ?
Zn1 Cl2 2.2447(8) . ?
Zn1 Cl3 2.2590(9) . ?
Zn1 N3 2.062(2) . ?
N3 C2 1.377(3) . ?
N3 C1 1.342(4) . ?
N5 C2 1.300(3) . ?
N5 C3 1.455(4) . ?
N5 C4 1.457(4) . ?
N4 H4A 0.8600 . ?
N4 H4B 0.8600 . ?
N4 C2 1.321(3) . ?
N1 H1A 0.8600 . ?
N1 H1B 0.8600 . ?
N1 C1 1.321(4) . ?
N2 H2A 0.8600 . ?
N2 H2B 0.8600 . ?
N2 C1 1.313(4) . ?
C3 H3A 0.9600 . ?
C3 H3B 0.9600 . ?
C3 H3C 0.9600 . ?
C4 H4C 0.9600 . ?
C4 H4D 0.9600 . ?
C4 H4E 0.9600 . ?
